data_9000678
loop_
_publ_author_name
'Shimazaki, H.'
'Ozawa, T.'

_publ_section_title
;
 Tsumoite, BiTe, a new mineral from Tsumo mine, Japan
;
_journal_name_full 'American Mineralogist'
_journal_page_first 1162
_journal_page_last 1165
_journal_volume 63
_journal_year 1978
_chemical_formula_sum 'Bi Te'
_chemical_name_mineral Tsumoite
_space_group_IT_number 164
_symmetry_space_group_name_Hall '-P 3 2"'
_symmetry_space_group_name_H-M 'P -3 m 1'
_cell_angle_alpha 90
_cell_angle_beta 90
_cell_angle_gamma 120
_cell_length_a 4.422
_cell_length_b 4.422
_cell_length_c 24.05
_cell_formula_units_Z 6
_cell_volume 407.271
_database_code_amcsd 0000691
_exptl_crystal_density_diffrn 8.234
_cod_original_formula_sum 'Te Bi'
_cod_database_code 9000678

loop_
_space_group_symop_operation_xyz
x,y,z
-y,-x,z
y,-x+y,-z
-x,-x+y,-z
-x+y,-x,z
-x+y,y,z
-x,-y,-z
y,x,-z
-y,x-y,z
x,x-y,z
x-y,x,-z
x-y,-y,-z

loop_
_atom_site_label
_atom_site_fract_x
_atom_site_fract_y
_atom_site_fract_z
_atom_site_U_iso_or_equiv
Te1 0.33333 0.66667 0.05300 0.01267
Te2 0.66667 0.33333 0.21110 0.02153
Te3 0.00000 0.00000 0.36310 0.01646
Bi1 0.00000 0.00000 0.12520 0.00887
Bi2 0.33333 0.66667 0.29220 0.00887
Bi3 0.66667 0.33333 0.45930 0.02913

loop_
_cod_related_entry_id
_cod_related_entry_database
_cod_related_entry_code
1 AMCSD 0000691
